data_1566091
loop_
_publ_author_name
'Jackl, Moritz K.'
'Seo, Hyeonglim'
'Karges, Johannes'
'Kalaj, Mark'
'Cohen, Seth M.'

_publ_section_title
;
 Salicylate Metal-Binding Isosteres as Fragments for Metalloenzyme
 Inhibition
;
_journal_name_full 'Chemical Science'
_journal_paper_doi 10.1039/D1SC06011B
_journal_year 2022
_chemical_formula_moiety 'C39 H34 B N7 O4 Zn'
_chemical_formula_sum 'C39 H34 B N7 O4 Zn'
_chemical_formula_weight 740.91
_space_group_crystal_system triclinic
_space_group_IT_number 2
_space_group_name_Hall '-P 1'
_space_group_name_H-M_alt 'P -1'
_atom_sites_solution_hydrogens geom
_atom_sites_solution_primary iterative
_audit_block_doi 10.5517/ccdc.csd.cc292q26
_audit_creation_date 2021-08-27
_audit_creation_method
;
Olex2 1.3-alpha
(compiled 2020.11.12 svn.r5f609507 for OlexSys, GUI svn.r6272)
;
_audit_update_record
;
2021-10-22 deposited with the CCDC.	2022-01-13 downloaded from the CCDC.
;
_cell_angle_alpha 115.6050(10)
_cell_angle_beta 90.7810(10)
_cell_angle_gamma 98.5870(10)
_cell_formula_units_Z 2
_cell_length_a 11.8862(8)
_cell_length_b 12.1596(8)
_cell_length_c 13.5975(9)
_cell_measurement_reflns_used 9910
_cell_measurement_temperature 100.0
_cell_measurement_theta_max 26.43
_cell_measurement_theta_min 2.34
_cell_volume 1745.7(2)
_computing_cell_refinement 'SAINT V8.40A (Bruker, 2019)'
_computing_data_reduction 'SAINT V8.40A (Bruker, 2019)'
_computing_molecular_graphics 'Olex2 1.3-alpha (Dolomanov et al., 2009)'
_computing_publication_material 'Olex2 1.3-alpha (Dolomanov et al., 2009)'
_computing_structure_refinement 'SHELXL 2018/3 (Sheldrick, 2015)'
_computing_structure_solution 'olex2.solve 1.3-alpha (Bourhis et al., 2015)'
_diffrn_ambient_temperature 100.0
_diffrn_measured_fraction_theta_full 1.000
_diffrn_measured_fraction_theta_max 1.000
_diffrn_measurement_device_type 'Bruker APEX-II CCD'
_diffrn_measurement_method '\f and \w scans'
_diffrn_radiation_type MoK\a
_diffrn_radiation_wavelength 0.71073
_diffrn_reflns_av_R_equivalents 0.0391
_diffrn_reflns_av_unetI/netI 0.0353
_diffrn_reflns_Laue_measured_fraction_full 1.000
_diffrn_reflns_Laue_measured_fraction_max 1.000
_diffrn_reflns_limit_h_max 14
_diffrn_reflns_limit_h_min -14
_diffrn_reflns_limit_k_max 15
_diffrn_reflns_limit_k_min -15
_diffrn_reflns_limit_l_max 17
_diffrn_reflns_limit_l_min -17
_diffrn_reflns_number 22366
_diffrn_reflns_point_group_measured_fraction_full 1.000
_diffrn_reflns_point_group_measured_fraction_max 1.000
_diffrn_reflns_theta_full 25.500
_diffrn_reflns_theta_max 26.438
_diffrn_reflns_theta_min 1.667
_diffrn_source_current 50.0
_diffrn_source_power 2.5
_diffrn_source_voltage 50.0
_diffrn_standards_number 0
_exptl_absorpt_coefficient_mu 0.757
_exptl_absorpt_correction_T_max 0.7454
_exptl_absorpt_correction_T_min 0.5802
_exptl_absorpt_correction_type none
_exptl_absorpt_process_details
;
SADABS-2016/2 (Bruker,2016/2) was used for absorption correction.
wR2(int) was 0.1070 before and 0.0507 after correction.
The Ratio of minimum to maximum transmission is 0.7784.
The \l/2 correction factor is Not present.
;
_exptl_crystal_colour colourless
_exptl_crystal_colour_primary colourless
_exptl_crystal_density_diffrn 1.410
_exptl_crystal_description block
_exptl_crystal_F_000 768
_exptl_crystal_size_max 0.1
_exptl_crystal_size_mid 0.1
_exptl_crystal_size_min 0.1
_refine_diff_density_max 0.347
_refine_diff_density_min -0.289
_refine_diff_density_rms 0.053
_refine_ls_extinction_method none
_refine_ls_goodness_of_fit_ref 1.060
_refine_ls_hydrogen_treatment constr
_refine_ls_matrix_type full
_refine_ls_number_parameters 473
_refine_ls_number_reflns 7180
_refine_ls_number_restraints 491
_refine_ls_restrained_S_all 1.026
_refine_ls_R_factor_all 0.0295
_refine_ls_R_factor_gt 0.0279
_refine_ls_shift/su_max 0.002
_refine_ls_shift/su_mean 0.000
_refine_ls_structure_factor_coef Fsqd
_refine_ls_weighting_details 'w=1/[\s^2^(Fo^2^)+(0.0265P)^2^+0.9458P] where P=(Fo^2^+2Fc^2^)/3'
_refine_ls_weighting_scheme calc
_refine_ls_wR_factor_gt 0.0724
_refine_ls_wR_factor_ref 0.0735
_reflns_Friedel_coverage 0.000
_reflns_number_gt 6820
_reflns_number_total 7180
_reflns_threshold_expression 'I > 2\s(I)'
_cod_data_source_file d1sc06011b4.cif
_cod_data_source_block mkj1_a
_cod_database_code 1566091
_shelx_shelxl_version_number 2018/3
_shelx_space_group_comment
;
The symmetry employed for this shelxl refinement is uniquely defined
by the following loop, which should always be used as a source of
symmetry information in preference to the above space-group names.
They are only intended as comments.
;
_olex2_refinement_description
;
1. Fixed Uiso
 At 1.2 times of:
  All B(H) groups, All C(H) groups
 At 1.5 times of:
  All C(H,H,H) groups
2. Rigid bond restraints
 C00O, O00B
 with sigma for 1-2 distances of 0.01 and sigma for 1-3 distances of 0.01
3. Uiso/Uaniso restraints and constraints
C00O \\sim O00B: within 2A with sigma of 0.04 and sigma for terminal atoms of
0.08 within 2A
Uanis(C00O) \\sim Ueq, Uanis(O00B) \\sim Ueq: with sigma of 0.1 and sigma for
terminal atoms of 0.2
4. Rigid body (RIGU) restrains
 All non-hydrogen atoms
 with sigma for 1-2 distances of 0.004 and sigma for 1-3 distances of 0.004
5.a Ternary CH refined with riding coordinates:
 B019(H019)
5.b Aromatic/amide H refined with riding coordinates:
 C00D(H00D), C00I(H00I), C00L(H00L), C00M(H00M), C00P(H00P), C00Q(H00Q),
 C00S(H00S), C00T(H00T), C00U(H00U), C00W(H00W), C00X(H00X), C00Z(H00Z),
 C011(H011), C012(H012), C015(H015), C016(H016), C017(H017), C018(H018),
 C01D(H01J), C01F(H01N), C01G(H01O)
5.c Idealised Me refined as rotating group:
 C010(H01A,H01B,H01C), C013(H01D,H01E,H01F), C01B(H01G,H01H,H01I), C01E(H01K,
 H01L,H01M)
;
_olex2_submission_special_instructions 'No special instructions were received'

loop_
_space_group_symop_operation_xyz
'x, y, z'
'-x, -y, -z'

loop_
_atom_site_label
_atom_site_type_symbol
_atom_site_fract_x
_atom_site_fract_y
_atom_site_fract_z
_atom_site_U_iso_or_equiv
_atom_site_adp_type
_atom_site_occupancy
_atom_site_site_symmetry_order
_atom_site_calc_flag
_atom_site_refinement_flags_posn
_atom_site_refinement_flags_adp
_atom_site_refinement_flags_occupancy
_atom_site_disorder_assembly
_atom_site_disorder_group
Zn1 Zn 0.72577(2) 0.37025(2) 0.68189(2) 0.01210(6) Uani 1 1 d . . . . .
O1 O 0.50403(12) 0.06900(13) 0.73964(14) 0.0439(4) Uani 1 1 d . . . . .
O2 O 0.60898(9) 0.18856(11) 0.67581(10) 0.0245(2) Uani 1 1 d . . . . .
O3 O 0.86532(13) 0.49003(12) 0.99882(10) 0.0383(3) Uani 1 1 d . . . . .
O4 O 0.91766(11) 0.56426(11) 0.87662(10) 0.0324(3) Uani 1 1 d . U . . .
N1 N 0.78988(10) 0.51986(11) 0.64547(9) 0.0146(2) Uani 1 1 d . . . . .
N2 N 0.81377(10) 0.48109(11) 0.53841(10) 0.0154(2) Uani 1 1 d . . . . .
N3 N 0.59378(10) 0.34208(11) 0.56965(9) 0.0146(2) Uani 1 1 d . . . . .
N4 N 0.62986(10) 0.33136(11) 0.47090(10) 0.0160(2) Uani 1 1 d . . . . .
N5 N 0.82136(10) 0.25774(11) 0.57444(9) 0.0133(2) Uani 1 1 d . . . . .
N6 N 0.81499(10) 0.25239(11) 0.47193(9) 0.0141(2) Uani 1 1 d . . . . .
N7 N 0.76110(11) 0.40548(12) 0.83412(10) 0.0197(3) Uani 1 1 d . . . . .
C1 C 0.6277(2) 0.1853(2) 0.94203(19) 0.0485(6) Uani 1 1 d . . . . .
H01O H 0.572642 0.113368 0.926323 0.058 Uiso 1 1 calc R U . . .
C2 C 0.6925(2) 0.2428(3) 1.04166(19) 0.0586(7) Uani 1 1 d . . . . .
H01N H 0.680359 0.209504 1.093029 0.070 Uiso 1 1 calc R U . . .
C3 C 0.7745(2) 0.3472(2) 1.06910(16) 0.0534(6) Uani 1 1 d . . . . .
H01J H 0.820030 0.384905 1.137034 0.064 Uiso 1 1 calc R U . . .
C4 C 0.78702(18) 0.39408(19) 0.99312(14) 0.0367(4) Uani 1 1 d . . . . .
C5 C 0.85254(15) 0.49386(15) 0.89740(12) 0.0263(4) Uani 1 1 d . U . . .
C6 C 0.72250(15) 0.33872(16) 0.89115(13) 0.0267(4) Uani 1 1 d . . . . .
C7 C 0.64202(15) 0.23172(18) 0.86297(16) 0.0321(4) Uani 1 1 d . . . . .
C8 C 0.58509(14) 0.16397(16) 0.75191(16) 0.0293(4) Uani 1 1 d . . . . .
C9 C 0.44800(17) -0.00134(19) 0.6313(2) 0.0520(6) Uani 1 1 d . . . . .
H01G H 0.504116 -0.037882 0.580103 0.078 Uiso 1 1 calc R U . . .
H01H H 0.412536 0.053195 0.609144 0.078 Uiso 1 1 calc R U . . .
H01I H 0.389078 -0.067364 0.630575 0.078 Uiso 1 1 calc R U . . .
C10 C 0.69400(13) 0.67858(14) 0.84139(13) 0.0196(3) Uani 1 1 d . . . . .
H00Q H 0.643299 0.607424 0.790916 0.023 Uiso 1 1 calc R U . . .
C11 C 0.66274(14) 0.74477(15) 0.94584(14) 0.0252(3) Uani 1 1 d . . . . .
H00X H 0.591711 0.718673 0.967060 0.030 Uiso 1 1 calc R U . . .
C12 C 0.73615(15) 0.84952(15) 1.01919(13) 0.0274(3) Uani 1 1 d . . . . .
H00U H 0.715589 0.895490 1.091073 0.033 Uiso 1 1 calc R U . . .
C13 C 0.83937(14) 0.88695(14) 0.98748(13) 0.0240(3) Uani 1 1 d . . . . .
H012 H 0.889098 0.959216 1.037637 0.029 Uiso 1 1 calc R U . . .
C14 C 0.87078(13) 0.82005(13) 0.88338(12) 0.0190(3) Uani 1 1 d . . . . .
H00P H 0.942019 0.846278 0.862586 0.023 Uiso 1 1 calc R U . . .
C15 C 0.79813(12) 0.71422(13) 0.80891(12) 0.0154(3) Uani 1 1 d . . . . .
C16 C 0.82554(11) 0.64227(13) 0.69593(12) 0.0149(3) Uani 1 1 d . . . . .
C17 C 0.87585(12) 0.68236(13) 0.62168(12) 0.0166(3) Uani 1 1 d . . . . .
H00D H 0.909680 0.764445 0.636518 0.020 Uiso 1 1 calc R U . . .
C18 C 0.86623(12) 0.57842(14) 0.52279(12) 0.0165(3) Uani 1 1 d . . . . .
C19 C 0.90310(13) 0.56578(15) 0.41432(12) 0.0207(3) Uani 1 1 d . . . . .
H01A H 0.951161 0.501738 0.386302 0.031 Uiso 1 1 calc R U . . .
H01B H 0.946658 0.644897 0.422822 0.031 Uiso 1 1 calc R U . . .
H01C H 0.835645 0.542429 0.362708 0.031 Uiso 1 1 calc R U . . .
C20 C 0.45125(13) 0.39056(15) 0.75906(13) 0.0220(3) Uani 1 1 d . . . . .
H00L H 0.526043 0.438100 0.778934 0.026 Uiso 1 1 calc R U . . .
C21 C 0.38421(14) 0.38490(17) 0.84000(15) 0.0289(4) Uani 1 1 d . . . . .
H018 H 0.413394 0.428393 0.914672 0.035 Uiso 1 1 calc R U . . .
C22 C 0.27456(15) 0.31591(16) 0.81237(16) 0.0314(4) Uani 1 1 d . . . . .
H011 H 0.228879 0.311108 0.867636 0.038 Uiso 1 1 calc R U . . .
C23 C 0.23284(14) 0.25444(16) 0.70359(17) 0.0361(4) Uani 1 1 d . . . . .
H017 H 0.157839 0.207396 0.684048 0.043 Uiso 1 1 calc R U . . .
C24 C 0.29928(13) 0.26070(16) 0.62266(15) 0.0299(4) Uani 1 1 d . . . . .
H015 H 0.268858 0.219023 0.548297 0.036 Uiso 1 1 calc R U . . .
C25 C 0.41038(12) 0.32751(13) 0.64906(13) 0.0187(3) Uani 1 1 d . . . . .
C26 C 0.47946(12) 0.32662(14) 0.55992(12) 0.0184(3) Uani 1 1 d . . . . .
C27 C 0.44153(14) 0.30553(17) 0.45440(14) 0.0281(4) Uani 1 1 d . . . . .
H00T H 0.364689 0.291882 0.425776 0.034 Uiso 1 1 calc R U . . .
C28 C 0.53821(14) 0.30859(16) 0.40057(13) 0.0252(3) Uani 1 1 d . . . . .
C29 C 0.54956(17) 0.2877(2) 0.28490(15) 0.0423(5) Uani 1 1 d . . . . .
H01K H 0.584533 0.365311 0.283694 0.063 Uiso 1 1 calc R U . . .
H01L H 0.473813 0.259165 0.244586 0.063 Uiso 1 1 calc R U . . .
H01M H 0.597787 0.224860 0.250475 0.063 Uiso 1 1 calc R U . . .
C30 C 0.94805(12) 0.23111(13) 0.76033(12) 0.0178(3) Uani 1 1 d . . . . .
H00I H 0.985605 0.305883 0.760535 0.021 Uiso 1 1 calc R U . . .
C31 C 0.95821(13) 0.21250(14) 0.85388(13) 0.0206(3) Uani 1 1 d . . . . .
H00M H 1.003355 0.273878 0.917461 0.025 Uiso 1 1 calc R U . . .
C32 C 0.90202(13) 0.10375(15) 0.85387(13) 0.0226(3) Uani 1 1 d . . . . .
H00Z H 0.908040 0.091288 0.917933 0.027 Uiso 1 1 calc R U . . .
C33 C 0.83728(14) 0.01344(14) 0.76084(13) 0.0230(3) Uani 1 1 d . . . . .
H016 H 0.798925 -0.060749 0.761180 0.028 Uiso 1 1 calc R U . . .
C34 C 0.82848(13) 0.03140(14) 0.66726(13) 0.0200(3) Uani 1 1 d . . . . .
H00S H 0.784912 -0.031204 0.603246 0.024 Uiso 1 1 calc R U . . .
C35 C 0.88318(12) 0.14080(13) 0.66641(12) 0.0159(3) Uani 1 1 d . . . . .
C36 C 0.86722(11) 0.16130(13) 0.56786(12) 0.0151(3) Uani 1 1 d . . . . .
C37 C 0.89088(12) 0.09237(13) 0.45984(12) 0.0183(3) Uani 1 1 d . . . . .
H00W H 0.923892 0.019390 0.432327 0.022 Uiso 1 1 calc R U . . .
C38 C 0.85645(12) 0.15213(13) 0.40141(12) 0.0167(3) Uani 1 1 d . . . . .
C39 C 0.85792(13) 0.11823(15) 0.28185(12) 0.0229(3) Uani 1 1 d . . . . .
H01D H 0.779349 0.093817 0.247892 0.034 Uiso 1 1 calc R U . . .
H01E H 0.899394 0.049028 0.247266 0.034 Uiso 1 1 calc R U . . .
H01F H 0.895968 0.189620 0.272041 0.034 Uiso 1 1 calc R U . . .
B1 B 0.75913(14) 0.34953(15) 0.45339(13) 0.0159(3) Uani 1 1 d . . . . .
H019 H 0.769079 0.340770 0.377580 0.019 Uiso 1 1 calc R U . . .

loop_
_atom_site_aniso_label
_atom_site_aniso_U_11
_atom_site_aniso_U_22
_atom_site_aniso_U_33
_atom_site_aniso_U_23
_atom_site_aniso_U_13
_atom_site_aniso_U_12
Zn1 0.01342(9) 0.01213(9) 0.01039(9) 0.00453(7) 0.00125(6) 0.00245(6)
O1 0.0348(7) 0.0348(7) 0.0777(11) 0.0382(8) 0.0242(7) 0.0071(6)
O2 0.0186(5) 0.0253(6) 0.0380(7) 0.0216(5) 0.0055(5) 0.0031(4)
O3 0.0647(9) 0.0331(7) 0.0150(6) 0.0036(5) -0.0078(6) 0.0254(7)
O4 0.0386(7) 0.0177(6) 0.0352(7) 0.0078(5) -0.0190(5) 0.0021(5)
N1 0.0175(6) 0.0133(6) 0.0119(5) 0.0047(5) 0.0009(4) 0.0016(5)
N2 0.0196(6) 0.0147(6) 0.0121(5) 0.0066(5) 0.0019(4) 0.0014(5)
N3 0.0153(5) 0.0144(6) 0.0136(6) 0.0059(5) 0.0006(4) 0.0016(4)
N4 0.0187(6) 0.0164(6) 0.0123(6) 0.0059(5) -0.0004(4) 0.0032(5)
N5 0.0144(5) 0.0135(6) 0.0113(5) 0.0050(5) 0.0025(4) 0.0014(4)
N6 0.0156(5) 0.0136(6) 0.0103(5) 0.0034(5) 0.0018(4) -0.0001(4)
N7 0.0274(7) 0.0202(6) 0.0134(6) 0.0069(5) 0.0031(5) 0.0114(5)
C1 0.0566(13) 0.0652(14) 0.0591(14) 0.0507(12) 0.0408(11) 0.0366(11)
C2 0.0877(18) 0.0852(18) 0.0436(12) 0.0522(13) 0.0438(12) 0.0542(15)
C3 0.0928(18) 0.0656(15) 0.0225(10) 0.0262(10) 0.0221(10) 0.0510(14)
C4 0.0584(12) 0.0452(11) 0.0159(8) 0.0136(8) 0.0130(8) 0.0355(10)
C5 0.0385(9) 0.0237(8) 0.0138(7) 0.0018(6) -0.0064(6) 0.0179(7)
C6 0.0373(9) 0.0351(9) 0.0201(8) 0.0171(7) 0.0160(7) 0.0259(7)
C7 0.0349(9) 0.0429(10) 0.0391(10) 0.0307(9) 0.0249(8) 0.0248(8)
C8 0.0212(7) 0.0287(9) 0.0540(11) 0.0294(9) 0.0194(7) 0.0133(7)
C9 0.0290(10) 0.0305(10) 0.101(2) 0.0356(12) 0.0123(11) -0.0020(8)
C10 0.0194(7) 0.0142(7) 0.0216(7) 0.0048(6) 0.0003(6) 0.0026(5)
C11 0.0252(8) 0.0233(8) 0.0261(8) 0.0095(7) 0.0078(6) 0.0046(6)
C12 0.0383(9) 0.0235(8) 0.0168(7) 0.0052(7) 0.0044(6) 0.0066(7)
C13 0.0334(8) 0.0162(7) 0.0172(7) 0.0046(6) -0.0041(6) -0.0013(6)
C14 0.0226(7) 0.0159(7) 0.0180(7) 0.0082(6) -0.0022(6) -0.0001(6)
C15 0.0183(7) 0.0121(6) 0.0173(7) 0.0073(6) -0.0020(5) 0.0040(5)
C16 0.0131(6) 0.0139(6) 0.0173(7) 0.0070(6) -0.0030(5) 0.0014(5)
C17 0.0149(6) 0.0146(7) 0.0211(7) 0.0093(6) -0.0010(5) 0.0004(5)
C18 0.0139(6) 0.0188(7) 0.0202(7) 0.0119(6) 0.0008(5) 0.0019(5)
C19 0.0219(7) 0.0228(8) 0.0211(7) 0.0136(6) 0.0039(6) 0.0016(6)
C20 0.0163(7) 0.0232(8) 0.0252(8) 0.0095(7) 0.0032(6) 0.0025(6)
C21 0.0269(8) 0.0335(9) 0.0277(9) 0.0136(8) 0.0084(7) 0.0080(7)
C22 0.0263(8) 0.0256(9) 0.0471(11) 0.0181(8) 0.0216(8) 0.0102(7)
C23 0.0183(8) 0.0203(8) 0.0549(12) 0.0034(8) 0.0144(8) 0.0005(6)
C24 0.0170(7) 0.0229(8) 0.0339(9) -0.0019(7) 0.0042(6) 0.0025(6)
C25 0.0149(7) 0.0143(7) 0.0248(8) 0.0056(6) 0.0037(6) 0.0055(5)
C26 0.0157(7) 0.0167(7) 0.0198(7) 0.0048(6) -0.0007(5) 0.0045(5)
C27 0.0187(7) 0.0395(10) 0.0226(8) 0.0090(7) -0.0045(6) 0.0094(7)
C28 0.0239(8) 0.0329(9) 0.0188(8) 0.0103(7) -0.0037(6) 0.0088(7)
C29 0.0348(10) 0.0752(15) 0.0207(9) 0.0215(10) -0.0019(7) 0.0193(10)
C30 0.0135(6) 0.0159(7) 0.0232(7) 0.0076(6) 0.0021(5) 0.0039(5)
C31 0.0187(7) 0.0211(7) 0.0195(7) 0.0058(6) -0.0011(6) 0.0059(6)
C32 0.0253(8) 0.0264(8) 0.0222(8) 0.0140(7) 0.0036(6) 0.0115(6)
C33 0.0273(8) 0.0171(7) 0.0288(8) 0.0133(7) 0.0045(6) 0.0062(6)
C34 0.0226(7) 0.0134(7) 0.0214(7) 0.0051(6) 0.0003(6) 0.0038(6)
C35 0.0144(6) 0.0158(7) 0.0182(7) 0.0067(6) 0.0035(5) 0.0069(5)
C36 0.0124(6) 0.0126(6) 0.0181(7) 0.0053(6) 0.0017(5) 0.0003(5)
C37 0.0170(7) 0.0143(7) 0.0189(7) 0.0023(6) 0.0033(5) 0.0042(5)
C38 0.0141(6) 0.0156(7) 0.0143(7) 0.0019(6) 0.0025(5) -0.0009(5)
C39 0.0234(7) 0.0253(8) 0.0119(7) 0.0010(6) 0.0024(6) 0.0033(6)
B1 0.0199(7) 0.0152(7) 0.0118(7) 0.0059(6) 0.0012(6) 0.0012(6)

loop_
_atom_type_symbol
_atom_type_description
_atom_type_scat_dispersion_real
_atom_type_scat_dispersion_imag
_atom_type_scat_source
C C 0.0033 0.0016 'International Tables Vol C Tables 4.2.6.8 and 6.1.1.4'
H H 0.0000 0.0000 'International Tables Vol C Tables 4.2.6.8 and 6.1.1.4'
B B 0.0013 0.0007 'International Tables Vol C Tables 4.2.6.8 and 6.1.1.4'
N N 0.0061 0.0033 'International Tables Vol C Tables 4.2.6.8 and 6.1.1.4'
O O 0.0106 0.0060 'International Tables Vol C Tables 4.2.6.8 and 6.1.1.4'
Zn Zn 0.2839 1.4301 'International Tables Vol C Tables 4.2.6.8 and 6.1.1.4'

loop_
_geom_angle_atom_site_label_1
_geom_angle_atom_site_label_2
_geom_angle_atom_site_label_3
_geom_angle
_geom_angle_site_symmetry_1
_geom_angle_site_symmetry_3
_geom_angle_publ_flag
N1 Zn1 O2 161.48(4) . . ?
N3 Zn1 O2 78.62(4) . . ?
N3 Zn1 N1 82.98(5) . . ?
N5 Zn1 O2 87.79(4) . . ?
N5 Zn1 N1 92.32(5) . . ?
N5 Zn1 N3 96.53(5) . . ?
N7 Zn1 O2 83.14(5) . . ?
N7 Zn1 N1 113.38(5) . . ?
N7 Zn1 N3 142.96(5) . . ?
N7 Zn1 N5 114.77(5) . . ?
C8 O1 C9 115.29(16) . . ?
C8 O2 Zn1 128.24(12) . . ?
C4 O3 C5 106.41(14) . . ?
N2 N1 Zn1 112.55(8) . . ?
C16 N1 Zn1 140.21(10) . . ?
C16 N1 N2 106.85(11) . . ?
N1 N2 B1 118.91(11) . . ?
C18 N2 N1 110.04(12) . . ?
C18 N2 B1 129.68(12) . . ?
N4 N3 Zn1 113.10(8) . . ?
C26 N3 Zn1 139.94(10) . . ?
C26 N3 N4 106.92(11) . . ?
N3 N4 B1 121.31(11) . . ?
C28 N4 N3 109.52(12) . . ?
C28 N4 B1 129.13(13) . . ?
N6 N5 Zn1 115.52(8) . . ?
C36 N5 Zn1 134.31(10) . . ?
C36 N5 N6 107.44(11) . . ?
N5 N6 B1 118.97(11) . . ?
C38 N6 N5 109.47(11) . . ?
C38 N6 B1 131.44(12) . . ?
C5 N7 Zn1 121.49(11) . . ?
C5 N7 C6 107.15(13) . . ?
C6 N7 Zn1 130.08(12) . . ?
C2 C1 H01O 119.5 . . ?
C2 C1 C7 121.1(2) . . ?
C7 C1 H01O 119.5 . . ?
C1 C2 H01N 118.9 . . ?
C1 C2 C3 122.20(19) . . ?
C3 C2 H01N 118.9 . . ?
C2 C3 H01J 121.6 . . ?
C4 C3 C2 116.8(2) . . ?
C4 C3 H01J 121.6 . . ?
O3 C4 C3 127.4(2) . . ?
O3 C4 C6 109.66(15) . . ?
C3 C4 C6 122.8(2) . . ?
O4 C5 O3 120.59(15) . . ?
O4 C5 N7 130.13(15) . . ?
N7 C5 O3 109.24(15) . . ?
N7 C6 C4 107.29(17) . . ?
N7 C6 C7 132.49(16) . . ?
C7 C6 C4 120.11(16) . . ?
C1 C7 C8 122.0(2) . . ?
C6 C7 C1 117.0(2) . . ?
C6 C7 C8 120.61(15) . . ?
O1 C8 C7 113.65(16) . . ?
O2 C8 O1 121.89(19) . . ?
O2 C8 C7 124.45(16) . . ?
O1 C9 H01G 109.5 . . ?
O1 C9 H01H 109.5 . . ?
O1 C9 H01I 109.5 . . ?
H01G C9 H01H 109.5 . . ?
H01G C9 H01I 109.5 . . ?
H01H C9 H01I 109.5 . . ?
C11 C10 H00Q 119.3 . . ?
C11 C10 C15 121.32(14) . . ?
C15 C10 H00Q 119.3 . . ?
C10 C11 H00X 120.3 . . ?
C10 C11 C12 119.38(15) . . ?
C12 C11 H00X 120.3 . . ?
C11 C12 H00U 120.1 . . ?
C13 C12 C11 119.90(15) . . ?
C13 C12 H00U 120.1 . . ?
C12 C13 H012 119.7 . . ?
C14 C13 C12 120.59(15) . . ?
C14 C13 H012 119.7 . . ?
C13 C14 H00P 119.9 . . ?
C13 C14 C15 120.17(14) . . ?
C15 C14 H00P 119.9 . . ?
C10 C15 C14 118.63(14) . . ?
C10 C15 C16 118.96(13) . . ?
C14 C15 C16 122.36(13) . . ?
N1 C16 C15 119.91(12) . . ?
N1 C16 C17 109.55(13) . . ?
C17 C16 C15 130.15(13) . . ?
C16 C17 H00D 127.0 . . ?
C18 C17 C16 106.06(12) . . ?
C18 C17 H00D 127.0 . . ?
N2 C18 C17 107.47(12) . . ?
N2 C18 C19 122.77(13) . . ?
C17 C18 C19 129.77(13) . . ?
C18 C19 H01A 109.5 . . ?
C18 C19 H01B 109.5 . . ?
C18 C19 H01C 109.5 . . ?
H01A C19 H01B 109.5 . . ?
H01A C19 H01C 109.5 . . ?
H01B C19 H01C 109.5 . . ?
C21 C20 H00L 119.6 . . ?
C21 C20 C25 120.88(15) . . ?
C25 C20 H00L 119.6 . . ?
C20 C21 H018 119.8 . . ?
C20 C21 C22 120.31(17) . . ?
C22 C21 H018 119.8 . . ?
C21 C22 H011 120.4 . . ?
C23 C22 C21 119.16(16) . . ?
C23 C22 H011 120.4 . . ?
C22 C23 H017 119.7 . . ?
C22 C23 C24 120.64(16) . . ?
C24 C23 H017 119.7 . . ?
C23 C24 H015 119.6 . . ?
C23 C24 C25 120.79(17) . . ?
C25 C24 H015 119.6 . . ?
C20 C25 C24 118.19(15) . . ?
C20 C25 C26 123.02(13) . . ?
C24 C25 C26 118.78(14) . . ?
N3 C26 C25 122.28(13) . . ?
N3 C26 C27 109.54(13) . . ?
C27 C26 C25 128.13(14) . . ?
C26 C27 H00T 127.0 . . ?
C28 C27 C26 105.96(13) . . ?
C28 C27 H00T 127.0 . . ?
N4 C28 C27 108.05(14) . . ?
N4 C28 C29 122.23(15) . . ?
C27 C28 C29 129.69(15) . . ?
C28 C29 H01K 109.5 . . ?
C28 C29 H01L 109.5 . . ?
C28 C29 H01M 109.5 . . ?
H01K C29 H01L 109.5 . . ?
H01K C29 H01M 109.5 . . ?
H01L C29 H01M 109.5 . . ?
C31 C30 H00I 119.8 . . ?
C31 C30 C35 120.41(14) . . ?
C35 C30 H00I 119.8 . . ?
C30 C31 H00M 120.1 . . ?
C32 C31 C30 119.71(14) . . ?
C32 C31 H00M 120.1 . . ?
C31 C32 H00Z 119.9 . . ?
C33 C32 C31 120.27(14) . . ?
C33 C32 H00Z 119.9 . . ?
C32 C33 H016 120.0 . . ?
C32 C33 C34 119.95(14) . . ?
C34 C33 H016 120.0 . . ?
C33 C34 H00S 119.8 . . ?
C33 C34 C35 120.46(14) . . ?
C35 C34 H00S 119.8 . . ?
C30 C35 C34 119.18(13) . . ?
C30 C35 C36 121.14(13) . . ?
C34 C35 C36 119.62(13) . . ?
N5 C36 C35 120.05(12) . . ?
N5 C36 C37 109.38(12) . . ?
C37 C36 C35 130.56(13) . . ?
C36 C37 H00W 127.0 . . ?
C38 C37 C36 105.91(13) . . ?
C38 C37 H00W 127.0 . . ?
N6 C38 C37 107.80(12) . . ?
N6 C38 C39 122.51(13) . . ?
C37 C38 C39 129.67(14) . . ?
C38 C39 H01D 109.5 . . ?
C38 C39 H01E 109.5 . . ?
C38 C39 H01F 109.5 . . ?
H01D C39 H01E 109.5 . . ?
H01D C39 H01F 109.5 . . ?
H01E C39 H01F 109.5 . . ?
N2 B1 N4 107.42(12) . . ?
N2 B1 H019 110.1 . . ?
N4 B1 H019 110.1 . . ?
N6 B1 N2 109.78(11) . . ?
N6 B1 N4 109.42(11) . . ?
N6 B1 H019 110.1 . . ?

loop_
_geom_bond_atom_site_label_1
_geom_bond_atom_site_label_2
_geom_bond_distance
_geom_bond_site_symmetry_2
_geom_bond_publ_flag
Zn1 O2 2.3953(11) . ?
Zn1 N1 2.1238(12) . ?
Zn1 N3 2.0568(11) . ?
Zn1 N5 2.0197(12) . ?
Zn1 N7 1.9494(12) . ?
O1 C8 1.337(2) . ?
O1 C9 1.435(3) . ?
O2 C8 1.221(2) . ?
O3 C4 1.352(3) . ?
O3 C5 1.4066(19) . ?
O4 C5 1.195(2) . ?
N1 N2 1.3713(16) . ?
N1 C16 1.3368(18) . ?
N2 C18 1.3547(18) . ?
N2 B1 1.545(2) . ?
N3 C26 1.3403(18) . ?
N4 N3 1.3730(16) . ?
N4 C28 1.3531(19) . ?
N4 B1 1.5558(19) . ?
N5 N6 1.3675(16) . ?
N5 C36 1.3348(18) . ?
N6 C38 1.3529(18) . ?
N6 B1 1.5449(19) . ?
N7 C5 1.380(2) . ?
N7 C6 1.383(2) . ?
C1 H01O 0.9500 . ?
C2 C1 1.382(4) . ?
C2 H01N 0.9500 . ?
C3 C2 1.383(4) . ?
C3 H01J 0.9500 . ?
C4 C3 1.379(3) . ?
C6 C4 1.405(3) . ?
C6 C7 1.394(3) . ?
C7 C1 1.416(2) . ?
C7 C8 1.465(3) . ?
C9 H01G 0.9800 . ?
C9 H01H 0.9800 . ?
C9 H01I 0.9800 . ?
C10 H00Q 0.9500 . ?
C10 C11 1.385(2) . ?
C11 H00X 0.9500 . ?
C12 C11 1.387(2) . ?
C12 H00U 0.9500 . ?
C12 C13 1.384(2) . ?
C13 H012 0.9500 . ?
C14 C13 1.384(2) . ?
C14 H00P 0.9500 . ?
C15 C10 1.391(2) . ?
C15 C14 1.395(2) . ?
C15 C16 1.473(2) . ?
C17 C16 1.403(2) . ?
C17 H00D 0.9500 . ?
C17 C18 1.379(2) . ?
C18 C19 1.494(2) . ?
C19 H01A 0.9800 . ?
C19 H01B 0.9800 . ?
C19 H01C 0.9800 . ?
C20 H00L 0.9500 . ?
C20 C21 1.387(2) . ?
C21 H018 0.9500 . ?
C22 C21 1.390(2) . ?
C22 H011 0.9500 . ?
C22 C23 1.381(3) . ?
C23 H017 0.9500 . ?
C24 C23 1.385(3) . ?
C24 H015 0.9500 . ?
C25 C20 1.392(2) . ?
C25 C24 1.395(2) . ?
C26 C25 1.470(2) . ?
C26 C27 1.399(2) . ?
C27 H00T 0.9500 . ?
C27 C28 1.375(2) . ?
C28 C29 1.492(2) . ?
C29 H01K 0.9800 . ?
C29 H01L 0.9800 . ?
C29 H01M 0.9800 . ?
C30 H00I 0.9500 . ?
C30 C31 1.392(2) . ?
C30 C35 1.393(2) . ?
C31 H00M 0.9500 . ?
C31 C32 1.390(2) . ?
C32 H00Z 0.9500 . ?
C32 C33 1.385(2) . ?
C33 H016 0.9500 . ?
C34 C33 1.386(2) . ?
C34 H00S 0.9500 . ?
C35 C34 1.396(2) . ?
C35 C36 1.480(2) . ?
C36 C37 1.399(2) . ?
C37 H00W 0.9500 . ?
C38 C37 1.380(2) . ?
C38 C39 1.496(2) . ?
C39 H01D 0.9800 . ?
C39 H01E 0.9800 . ?
C39 H01F 0.9800 . ?
B1 H019 1.0000 . ?

loop_
_geom_torsion_atom_site_label_1
_geom_torsion_atom_site_label_2
_geom_torsion_atom_site_label_3
_geom_torsion_atom_site_label_4
_geom_torsion
_geom_torsion_site_symmetry_1
_geom_torsion_site_symmetry_2
_geom_torsion_site_symmetry_3
_geom_torsion_site_symmetry_4
_geom_torsion_publ_flag
Zn1 O2 C8 O1 168.69(11) . . . . ?
Zn1 O2 C8 C7 -12.6(2) . . . . ?
Zn1 N1 N2 C18 -173.08(9) . . . . ?
Zn1 N1 N2 B1 19.01(14) . . . . ?
Zn1 N1 C16 C15 -16.2(2) . . . . ?
Zn1 N1 C16 C17 170.14(11) . . . . ?
Zn1 N3 C26 C25 0.3(2) . . . . ?
Zn1 N3 C26 C27 -177.28(12) . . . . ?
Zn1 N5 N6 C38 -163.73(9) . . . . ?
Zn1 N5 N6 B1 12.85(15) . . . . ?
Zn1 N5 C36 C35 -19.2(2) . . . . ?
Zn1 N5 C36 C37 159.65(10) . . . . ?
Zn1 N7 C5 O3 -173.47(9) . . . . ?
Zn1 N7 C5 O4 4.5(2) . . . . ?
Zn1 N7 C6 C4 171.05(11) . . . . ?
Zn1 N7 C6 C7 -5.1(3) . . . . ?
O3 C4 C3 C2 -175.79(18) . . . . ?
N1 N2 C18 C17 -0.34(15) . . . . ?
N1 N2 C18 C19 180.00(12) . . . . ?
N1 N2 B1 N4 47.30(16) . . . . ?
N1 N2 B1 N6 -71.59(15) . . . . ?
N2 N1 C16 C15 171.91(11) . . . . ?
N2 N1 C16 C17 -1.72(15) . . . . ?
N3 N4 C28 C27 0.51(18) . . . . ?
N3 N4 C28 C29 -177.71(16) . . . . ?
N3 N4 B1 N2 -58.50(16) . . . . ?
N3 N4 B1 N6 60.62(16) . . . . ?
N3 C26 C25 C20 26.7(2) . . . . ?
N3 C26 C25 C24 -152.30(15) . . . . ?
N3 C26 C27 C28 0.16(19) . . . . ?
N4 N3 C26 C25 177.69(13) . . . . ?
N4 N3 C26 C27 0.14(17) . . . . ?
N5 N6 C38 C37 -0.43(15) . . . . ?
N5 N6 C38 C39 178.10(12) . . . . ?
N5 N6 B1 N2 51.75(16) . . . . ?
N5 N6 B1 N4 -65.90(15) . . . . ?
N5 C36 C37 C38 -0.22(16) . . . . ?
N6 N5 C36 C35 -178.89(12) . . . . ?
N6 N5 C36 C37 -0.03(15) . . . . ?
N6 C38 C37 C36 0.39(16) . . . . ?
N7 C6 C4 O3 -1.57(18) . . . . ?
N7 C6 C4 C3 -176.88(17) . . . . ?
N7 C6 C7 C1 177.14(16) . . . . ?
N7 C6 C7 C8 3.8(3) . . . . ?
C1 C7 C8 O1 11.8(2) . . . . ?
C1 C7 C8 O2 -166.96(16) . . . . ?
C3 C2 C1 C7 -0.4(3) . . . . ?
C4 O3 C5 O4 -173.97(15) . . . . ?
C4 O3 C5 N7 4.21(17) . . . . ?
C4 C3 C2 C1 1.7(3) . . . . ?
C4 C6 C7 C1 1.4(2) . . . . ?
C4 C6 C7 C8 -171.90(15) . . . . ?
C5 O3 C4 C3 173.45(18) . . . . ?
C5 O3 C4 C6 -1.58(18) . . . . ?
C5 N7 C6 C4 4.12(17) . . . . ?
C5 N7 C6 C7 -171.98(17) . . . . ?
C6 N7 C5 O3 -5.19(16) . . . . ?
C6 N7 C5 O4 172.77(17) . . . . ?
C6 C4 C3 C2 -1.4(3) . . . . ?
C6 C7 C1 C2 -1.2(3) . . . . ?
C6 C7 C8 O1 -175.15(14) . . . . ?
C6 C7 C8 O2 6.0(2) . . . . ?
C7 C6 C4 O3 175.11(14) . . . . ?
C7 C6 C4 C3 -0.2(3) . . . . ?
C8 C7 C1 C2 172.08(18) . . . . ?
C9 O1 C8 O2 0.2(2) . . . . ?
C9 O1 C8 C7 -178.69(15) . . . . ?
C10 C15 C14 C13 0.5(2) . . . . ?
C10 C15 C16 N1 -34.68(19) . . . . ?
C10 C15 C16 C17 137.46(15) . . . . ?
C11 C12 C13 C14 -0.7(2) . . . . ?
C13 C12 C11 C10 0.1(2) . . . . ?
C14 C15 C10 C11 -1.0(2) . . . . ?
C14 C15 C16 N1 148.06(13) . . . . ?
C14 C15 C16 C17 -39.8(2) . . . . ?
C15 C10 C11 C12 0.7(2) . . . . ?
C15 C14 C13 C12 0.4(2) . . . . ?
C16 N1 N2 C18 1.29(15) . . . . ?
C16 N1 N2 B1 -166.62(12) . . . . ?
C16 C15 C10 C11 -178.40(14) . . . . ?
C16 C15 C14 C13 177.75(13) . . . . ?
C16 C17 C18 N2 -0.69(15) . . . . ?
C16 C17 C18 C19 178.93(14) . . . . ?
C18 N2 B1 N4 -117.88(15) . . . . ?
C18 N2 B1 N6 123.22(15) . . . . ?
C18 C17 C16 N1 1.52(16) . . . . ?
C18 C17 C16 C15 -171.25(13) . . . . ?
C20 C25 C24 C23 -1.9(2) . . . . ?
C21 C22 C23 C24 0.3(3) . . . . ?
C23 C22 C21 C20 -0.8(3) . . . . ?
C24 C25 C20 C21 1.4(2) . . . . ?
C25 C20 C21 C22 -0.1(3) . . . . ?
C25 C24 C23 C22 1.1(3) . . . . ?
C25 C26 C27 C28 -177.20(15) . . . . ?
C26 C25 C20 C21 -177.61(15) . . . . ?
C26 C25 C24 C23 177.16(15) . . . . ?
C26 C27 C28 N4 -0.41(19) . . . . ?
C26 C27 C28 C29 177.64(19) . . . . ?
C27 C26 C25 C20 -156.25(17) . . . . ?
C27 C26 C25 C24 24.8(2) . . . . ?
C28 N4 N3 Zn1 177.79(10) . . . . ?
C28 N4 N3 C26 -0.41(16) . . . . ?
C28 N4 B1 N2 118.93(16) . . . . ?
C28 N4 B1 N6 -121.95(16) . . . . ?
C30 C31 C32 C33 0.8(2) . . . . ?
C30 C35 C34 C33 0.9(2) . . . . ?
C30 C35 C36 N5 -57.67(19) . . . . ?
C30 C35 C36 C37 123.74(17) . . . . ?
C31 C30 C35 C34 0.0(2) . . . . ?
C31 C30 C35 C36 177.24(13) . . . . ?
C31 C32 C33 C34 0.1(2) . . . . ?
C34 C35 C36 N5 119.56(15) . . . . ?
C34 C35 C36 C37 -59.0(2) . . . . ?
C35 C30 C31 C32 -0.8(2) . . . . ?
C35 C34 C33 C32 -0.9(2) . . . . ?
C35 C36 C37 C38 178.48(14) . . . . ?
C36 N5 N6 C38 0.29(15) . . . . ?
C36 N5 N6 B1 176.87(11) . . . . ?
C36 C35 C34 C33 -176.42(13) . . . . ?
C38 N6 B1 N2 -132.55(14) . . . . ?
C38 N6 B1 N4 109.80(16) . . . . ?
C39 C38 C37 C36 -177.99(14) . . . . ?
B1 N2 C18 C17 165.88(13) . . . . ?
B1 N2 C18 C19 -13.8(2) . . . . ?
B1 N4 N3 Zn1 -4.32(15) . . . . ?
B1 N4 N3 C26 177.48(12) . . . . ?
B1 N4 C28 C27 -177.16(14) . . . . ?
B1 N4 C28 C29 4.6(3) . . . . ?
B1 N6 C38 C37 -176.44(13) . . . . ?
B1 N6 C38 C39 2.1(2) . . . . ?
